data_4126282
loop_
_publ_author_name
'Geri, Jacob B.'
'Szymczak, Nathaniel K.'

_publ_section_title
;
 Recyclable Trifluoromethylation Reagents from Fluoroform
;
_journal_name_full 'Journal of the American Chemical Society'
_journal_paper_doi 10.1021/jacs.7b05408
_journal_year 2017
_chemical_formula_moiety 'C12 H24 K O6, C13 H25 B3 N3'
_chemical_formula_sum 'C25 H49 B3 K N3 O6'
_chemical_formula_weight 559.20
_chemical_name_systematic K(18-crown-6)Me6B3N3(CH2C6H5)
_space_group_crystal_system monoclinic
_space_group_IT_number 14
_space_group_name_Hall '-P 2yn'
_space_group_name_H-M_alt 'P 1 21/n 1'
_symmetry_space_group_name_Hall '-P 2yn'
_symmetry_space_group_name_H-M 'P 1 21/n 1'
_atom_sites_solution_hydrogens geom
_atom_sites_solution_primary iterative
_audit_creation_date 2016-03-04
_audit_creation_method
;
Olex2 1.2
(compiled 2016.02.19 svn.r3266 for OlexSys, GUI svn.r5155)
;
_cell_angle_alpha 90
_cell_angle_beta 90.135(6)
_cell_angle_gamma 90
_cell_formula_units_Z 4
_cell_length_a 8.7712(2)
_cell_length_b 22.1274(4)
_cell_length_c 15.9338(11)
_cell_measurement_reflns_used 25430
_cell_measurement_temperature 225
_cell_measurement_theta_max 68.30
_cell_measurement_theta_min 2.80
_cell_volume 3092.5(2)
_computing_molecular_graphics 'Olex2 (Dolomanov et al., 2009)'
_computing_publication_material 'Olex2 (Dolomanov et al., 2009)'
_computing_structure_refinement 'ShelXL (Sheldrick, 2015)'
_computing_structure_solution 'olex2.solve (Bourhis et al., 2015)'
_diffrn_ambient_temperature 225
_diffrn_measured_fraction_theta_full 0.995
_diffrn_measured_fraction_theta_max 0.995
_diffrn_measurement_device_type 'Rigaku Saturn70 CCD'
_diffrn_radiation_type CuK\a
_diffrn_radiation_wavelength 1.54187
_diffrn_reflns_av_R_equivalents 0.0375
_diffrn_reflns_av_unetI/netI 0.0245
_diffrn_reflns_Laue_measured_fraction_full 0.995
_diffrn_reflns_Laue_measured_fraction_max 0.995
_diffrn_reflns_limit_h_max 10
_diffrn_reflns_limit_h_min -10
_diffrn_reflns_limit_k_max 26
_diffrn_reflns_limit_k_min -26
_diffrn_reflns_limit_l_max 19
_diffrn_reflns_limit_l_min -19
_diffrn_reflns_number 47416
_diffrn_reflns_point_group_measured_fraction_full 0.995
_diffrn_reflns_point_group_measured_fraction_max 0.995
_diffrn_reflns_theta_full 67.687
_diffrn_reflns_theta_max 68.236
_diffrn_reflns_theta_min 3.418
_exptl_absorpt_coefficient_mu 1.830
_exptl_absorpt_correction_T_max 1.000
_exptl_absorpt_correction_T_min 0.813
_exptl_absorpt_correction_type multi-scan
_exptl_absorpt_process_details 'Jacobson, R. (1998) Private communication'
_exptl_crystal_colour colourless
_exptl_crystal_colour_primary colourless
_exptl_crystal_density_diffrn 1.201
_exptl_crystal_description plate
_exptl_crystal_F_000 1208
_exptl_crystal_size_max 0.24
_exptl_crystal_size_mid 0.2
_exptl_crystal_size_min 0.01
_refine_diff_density_max 1.231
_refine_diff_density_min -0.427
_refine_diff_density_rms 0.086
_refine_ls_extinction_coef 0.0064(5)
_refine_ls_extinction_expression Fc^*^=kFc[1+0.001xFc^2^\l^3^/sin(2\q)]^-1/4^
_refine_ls_extinction_method 'SHELXL-2014/7 (Sheldrick 2014'
_refine_ls_goodness_of_fit_ref 1.044
_refine_ls_hydrogen_treatment constr
_refine_ls_matrix_type full
_refine_ls_number_parameters 350
_refine_ls_number_reflns 5636
_refine_ls_number_restraints 27
_refine_ls_restrained_S_all 1.048
_refine_ls_R_factor_all 0.0679
_refine_ls_R_factor_gt 0.0668
_refine_ls_shift/su_max 0.000
_refine_ls_shift/su_mean 0.000
_refine_ls_structure_factor_coef Fsqd
_refine_ls_weighting_details 'w=1/[\s^2^(Fo^2^)+(0.1013P)^2^+2.6826P] where P=(Fo^2^+2Fc^2^)/3'
_refine_ls_weighting_scheme calc
_refine_ls_wR_factor_gt 0.1814
_refine_ls_wR_factor_ref 0.1829
_reflns_Friedel_coverage 0.000
_reflns_number_gt 5447
_reflns_number_total 5665
_reflns_threshold_expression 'I > 2\s(I)'
_cod_data_source_file ja7b05408_si_001.cif
_cod_data_source_block 5
_cod_database_code 4126282
_shelx_space_group_comment
;
The symmetry employed for this shelxl refinement is uniquely defined
by the following loop, which should always be used as a source of
symmetry information in preference to the above space-group names.
They are only intended as comments.
;
_shelx_estimated_absorpt_t_max 1.000
_shelx_estimated_absorpt_t_min 0.668
_olex2_refinement_description
;
1. Fixed Uiso
 At 1.2 times of:
  All C(H) groups, All C(H,H) groups
 At 1.5 times of:
  All C(H,H,H) groups
2. Rigid bond restraints
 C12, C34, C36, C37, C38, B32
 with sigma for 1-2 distances of 0.002 and sigma for 1-3 distances of 0.005
 N8, N9, N10, C20, C30, B13, B22, B32
 with sigma for 1-2 distances of 0.005 and sigma for 1-3 distances of 0.005
3.a Secondary CH2 refined with riding coordinates:
 C34(H34A,H34B), C11(H11A,H11B), C14(H14A,H14B), C15(H15A,H15B), C17(H17A,
 H17B), C18(H18A,H18B), C19(H19A,H19B), C23(H23A,H23B), C24(H24A,H24B),
 C25(H25A,H25B), C29(H29A,H29B), C31(H31A,H31B), C33(H33A,H33B)
3.b Aromatic/amide H refined with riding coordinates:
 C28(H28), C35(H35), C36(H36), C37(H37), C38(H38)
3.c Idealised Me refined as rotating group:
 C16(H16A,H16B,H16C), C20(H20A,H20B,H20C), C21(H21A,H21B,H21C), C26(H26A,H26B,
 H26C), C27(H27A,H27B,H27C), C30(H30A,H30B,H30C)
;
_shelx_shelxl_version_number 2014/7
_olex2_submission_original_sample_id K(18-crown-6)Me6B3N3(CH2C6H5)
_olex2_submission_special_instructions 'No special instructions were received'

loop_
_space_group_symop_operation_xyz
'x, y, z'
'-x+1/2, y+1/2, -z+1/2'
'-x, -y, -z'
'x-1/2, -y-1/2, z-1/2'

loop_
_atom_site_label
_atom_site_type_symbol
_atom_site_fract_x
_atom_site_fract_y
_atom_site_fract_z
_atom_site_U_iso_or_equiv
_atom_site_adp_type
_atom_site_occupancy
_atom_site_site_symmetry_order
_atom_site_calc_flag
_atom_site_refinement_flags_posn
_atom_site_refinement_flags_adp
K1 K 0.11564(6) 0.13425(3) 0.25648(3) 0.0430(2) Uani 1 1 d . .
N8 N 0.0238(2) 0.26479(10) 0.20192(12) 0.0414(5) Uani 1 1 d . U
N9 N 0.2887(2) 0.30168(10) 0.21430(13) 0.0412(5) Uani 1 1 d . U
N10 N 0.1406(2) 0.28487(10) 0.34392(12) 0.0405(5) Uani 1 1 d . U
C12 C 0.0008(3) 0.39851(11) 0.25416(19) 0.0472(6) Uani 1 1 d . U
C16 C -0.1333(3) 0.23707(14) 0.33735(19) 0.0547(7) Uani 1 1 d . .
H16A H -0.0953 0.1960 0.3420 0.082 Uiso 1 1 calc GR .
H16B H -0.2249 0.2374 0.3032 0.082 Uiso 1 1 calc GR .
H16C H -0.1565 0.2525 0.3928 0.082 Uiso 1 1 calc GR .
C20 C 0.1872(4) 0.27739(14) 0.06579(16) 0.0541(7) Uani 1 1 d . U
H20A H 0.1013 0.2567 0.0403 0.081 Uiso 1 1 calc GR .
H20B H 0.2804 0.2555 0.0534 0.081 Uiso 1 1 calc GR .
H20C H 0.1942 0.3181 0.0434 0.081 Uiso 1 1 calc GR .
C21 C -0.1055(3) 0.24271(15) 0.15153(17) 0.0539(7) Uani 1 1 d . .
H21A H -0.1317 0.2021 0.1691 0.081 Uiso 1 1 calc GR .
H21B H -0.0775 0.2424 0.0927 0.081 Uiso 1 1 calc GR .
H21C H -0.1925 0.2691 0.1596 0.081 Uiso 1 1 calc GR .
C26 C 0.1287(4) 0.28534(17) 0.43643(17) 0.0612(8) Uani 1 1 d . .
H26A H 0.2297 0.2816 0.4609 0.092 Uiso 1 1 calc GR .
H26B H 0.0660 0.2517 0.4546 0.092 Uiso 1 1 calc GR .
H26C H 0.0827 0.3230 0.4546 0.092 Uiso 1 1 calc GR .
C27 C 0.4297(3) 0.32446(17) 0.1736(2) 0.0658(9) Uani 1 1 d . .
H27A H 0.4459 0.3030 0.1212 0.099 Uiso 1 1 calc GR .
H27B H 0.5161 0.3179 0.2106 0.099 Uiso 1 1 calc GR .
H27C H 0.4192 0.3673 0.1623 0.099 Uiso 1 1 calc GR .
C28 C 0.0029(4) 0.40974(13) 0.1721(2) 0.0574(7) Uani 1 1 d . .
H28 H -0.0671 0.3893 0.1376 0.069 Uiso 1 1 calc R .
C30 C 0.4165(4) 0.32764(16) 0.3576(2) 0.0634(8) Uani 1 1 d . U
H30A H 0.5051 0.3026 0.3469 0.095 Uiso 1 1 calc GR .
H30B H 0.3919 0.3263 0.4168 0.095 Uiso 1 1 calc GR .
H30C H 0.4384 0.3690 0.3413 0.095 Uiso 1 1 calc GR .
C34 C -0.0967(3) 0.35042(14) 0.29392(19) 0.0521(6) Uani 1 1 d . U
H34A H -0.1932 0.3475 0.2631 0.063 Uiso 1 1 calc R .
H34B H -0.1201 0.3623 0.3517 0.063 Uiso 1 1 calc R .
C35 C 0.1023(5) 0.44975(15) 0.1354(2) 0.0694(9) Uani 1 1 d . .
H35 H 0.1002 0.4565 0.0771 0.083 Uiso 1 1 calc R .
C36 C 0.1027(4) 0.43184(14) 0.3066(2) 0.0628(7) Uani 1 1 d . U
H36 H 0.1003 0.4261 0.3651 0.075 Uiso 1 1 calc R .
C37 C 0.2046(5) 0.47238(14) 0.2725(3) 0.0764(9) Uani 1 1 d . U
H37 H 0.2717 0.4943 0.3071 0.092 Uiso 1 1 calc R .
C38 C 0.2062(5) 0.48007(16) 0.1866(3) 0.0802(10) Uani 1 1 d . U
H38 H 0.2782 0.5061 0.1622 0.096 Uiso 1 1 calc R .
B13 B 0.1641(3) 0.28043(11) 0.16375(14) 0.0297(5) Uani 1 1 d . U
B22 B 0.2770(3) 0.30335(12) 0.30492(17) 0.0350(5) Uani 1 1 d . U
B32 B -0.0071(3) 0.27848(14) 0.29479(16) 0.0398(6) Uani 1 1 d . U
O2 O 0.2884(2) 0.62206(8) 0.07504(11) 0.0438(4) Uani 1 1 d . .
O3 O 0.0695(2) 0.62982(8) 0.20415(11) 0.0417(4) Uani 1 1 d . .
O4 O 0.1697(2) 0.62870(9) 0.37290(11) 0.0472(5) Uani 1 1 d . .
O5 O 0.5533(2) 0.55829(9) 0.10927(12) 0.0508(5) Uani 1 1 d . .
O6 O 0.4410(2) 0.56832(9) 0.40767(12) 0.0512(5) Uani 1 1 d . .
O7 O 0.6580(2) 0.55501(8) 0.27911(13) 0.0506(5) Uani 1 1 d . .
C11 C 0.6641(3) 0.52321(14) 0.3561(2) 0.0568(7) Uani 1 1 d . .
H11A H 0.7701 0.5130 0.3695 0.068 Uiso 1 1 calc R .
H11B H 0.6059 0.4856 0.3515 0.068 Uiso 1 1 calc R .
C14 C 0.3643(4) 0.60285(15) 0.46944(17) 0.0564(7) Uani 1 1 d . .
H14A H 0.3994 0.6449 0.4678 0.068 Uiso 1 1 calc R .
H14B H 0.3855 0.5865 0.5254 0.068 Uiso 1 1 calc R .
C15 C 0.0569(3) 0.66215(13) 0.12695(16) 0.0455(6) Uani 1 1 d . .
H15A H 0.1080 0.7014 0.1318 0.055 Uiso 1 1 calc R .
H15B H -0.0508 0.6693 0.1136 0.055 Uiso 1 1 calc R .
C17 C -0.0093(3) 0.65973(14) 0.27023(18) 0.0508(7) Uani 1 1 d . .
H17A H -0.1183 0.6622 0.2569 0.061 Uiso 1 1 calc R .
H17B H 0.0301 0.7009 0.2770 0.061 Uiso 1 1 calc R .
C18 C 0.0135(3) 0.62503(16) 0.34890(18) 0.0556(7) Uani 1 1 d . .
H18A H -0.0509 0.6417 0.3934 0.067 Uiso 1 1 calc R .
H18B H -0.0153 0.5827 0.3401 0.067 Uiso 1 1 calc R .
C19 C 0.5990(3) 0.56162(14) 0.42387(19) 0.0546(7) Uani 1 1 d . .
H19A H 0.6149 0.5424 0.4786 0.066 Uiso 1 1 calc R .
H19B H 0.6489 0.6012 0.4244 0.066 Uiso 1 1 calc R .
C23 C 0.1288(3) 0.62587(14) 0.05930(17) 0.0488(6) Uani 1 1 d . .
H23A H 0.0843 0.5853 0.0580 0.059 Uiso 1 1 calc R .
H23B H 0.1105 0.6450 0.0048 0.059 Uiso 1 1 calc R .
C24 C 0.5318(3) 0.58828(14) 0.03167(17) 0.0531(7) Uani 1 1 d . .
H24A H 0.5874 0.5671 -0.0128 0.064 Uiso 1 1 calc R .
H24B H 0.5709 0.6297 0.0352 0.064 Uiso 1 1 calc R .
C25 C 0.3655(4) 0.58917(14) 0.01196(17) 0.0530(7) Uani 1 1 d . .
H25A H 0.3485 0.6082 -0.0428 0.064 Uiso 1 1 calc R .
H25B H 0.3262 0.5478 0.0096 0.064 Uiso 1 1 calc R .
C29 C 0.7094(3) 0.55522(14) 0.1326(2) 0.0546(7) Uani 1 1 d . .
H29A H 0.7503 0.5961 0.1398 0.065 Uiso 1 1 calc R .
H29B H 0.7678 0.5350 0.0884 0.065 Uiso 1 1 calc R .
C31 C 0.7243(4) 0.52112(14) 0.2123(2) 0.0599(8) Uani 1 1 d . .
H31A H 0.6727 0.4820 0.2072 0.072 Uiso 1 1 calc R .
H31B H 0.8323 0.5136 0.2244 0.072 Uiso 1 1 calc R .
C33 C 0.1973(4) 0.60003(17) 0.45152(17) 0.0600(8) Uani 1 1 d . .
H33A H 0.1636 0.5578 0.4494 0.072 Uiso 1 1 calc R .
H33B H 0.1405 0.6207 0.4960 0.072 Uiso 1 1 calc R .

loop_
_atom_site_aniso_label
_atom_site_aniso_U_11
_atom_site_aniso_U_22
_atom_site_aniso_U_33
_atom_site_aniso_U_23
_atom_site_aniso_U_13
_atom_site_aniso_U_12
K1 0.0355(3) 0.0561(4) 0.0375(3) 0.0026(2) 0.0001(2) 0.0034(2)
N8 0.0435(11) 0.0493(12) 0.0314(10) -0.0020(8) 0.0007(8) -0.0116(9)
N9 0.0320(10) 0.0454(11) 0.0462(11) 0.0065(9) 0.0058(8) 0.0009(8)
N10 0.0428(11) 0.0487(12) 0.0300(10) -0.0001(8) -0.0018(8) 0.0062(9)
C12 0.0405(13) 0.0341(12) 0.0669(17) 0.0029(10) -0.0050(11) 0.0125(9)
C16 0.0517(16) 0.0637(17) 0.0490(15) 0.0066(13) 0.0191(12) -0.0057(13)
C20 0.0677(18) 0.0591(16) 0.0356(13) 0.0008(12) 0.0094(12) -0.0007(14)
C21 0.0460(15) 0.0732(19) 0.0426(14) -0.0086(13) -0.0068(12) -0.0032(13)
C26 0.0662(19) 0.082(2) 0.0352(14) -0.0067(14) -0.0013(13) 0.0111(16)
C27 0.0442(16) 0.080(2) 0.073(2) 0.0208(17) 0.0101(14) -0.0148(15)
C28 0.0685(19) 0.0484(15) 0.0554(17) -0.0039(13) -0.0006(14) 0.0117(13)
C30 0.0524(16) 0.0657(19) 0.072(2) -0.0063(16) -0.0197(15) -0.0048(14)
C34 0.0468(15) 0.0608(15) 0.0487(15) -0.0022(12) 0.0053(12) 0.0042(11)
C35 0.090(3) 0.0535(18) 0.064(2) -0.0002(15) 0.0123(18) 0.0041(17)
C36 0.081(2) 0.0481(16) 0.0596(18) -0.0012(12) -0.0099(14) 0.0035(12)
C37 0.078(2) 0.0387(15) 0.112(2) 0.0036(16) -0.016(2) -0.0087(14)
C38 0.086(3) 0.0501(18) 0.105(2) -0.0082(18) 0.019(2) -0.0136(17)
B13 0.0341(12) 0.0292(11) 0.0258(11) 0.0026(9) 0.0045(9) 0.0047(9)
B22 0.0300(12) 0.0353(12) 0.0396(13) 0.0009(10) -0.0090(10) 0.0035(10)
B32 0.0355(13) 0.0556(14) 0.0283(12) -0.0027(11) 0.0074(10) -0.0135(11)
O2 0.0435(10) 0.0510(10) 0.0369(9) -0.0062(7) -0.0005(7) -0.0023(8)
O3 0.0402(9) 0.0457(10) 0.0394(9) -0.0024(7) -0.0008(7) 0.0075(7)
O4 0.0411(10) 0.0657(12) 0.0347(9) 0.0002(8) 0.0012(7) -0.0013(8)
O5 0.0410(10) 0.0563(11) 0.0552(11) 0.0015(9) 0.0091(8) -0.0018(8)
O6 0.0435(10) 0.0644(12) 0.0456(10) -0.0008(9) -0.0080(8) -0.0003(9)
O7 0.0476(10) 0.0443(10) 0.0598(11) 0.0038(8) 0.0019(8) 0.0128(8)
C11 0.0456(15) 0.0536(16) 0.0712(19) 0.0181(14) -0.0085(13) 0.0048(12)
C14 0.0666(19) 0.0695(19) 0.0330(13) -0.0003(12) -0.0073(12) 0.0029(15)
C15 0.0414(13) 0.0495(14) 0.0456(14) 0.0051(11) -0.0079(11) 0.0049(11)
C17 0.0370(13) 0.0644(17) 0.0510(15) -0.0134(13) -0.0011(11) 0.0143(12)
C18 0.0353(13) 0.085(2) 0.0468(15) -0.0097(14) 0.0103(11) 0.0002(13)
C19 0.0454(15) 0.0619(17) 0.0564(16) 0.0160(13) -0.0154(12) -0.0057(12)
C23 0.0458(15) 0.0615(16) 0.0390(13) -0.0004(11) -0.0111(11) -0.0016(12)
C24 0.0580(17) 0.0580(16) 0.0433(14) -0.0034(12) 0.0176(12) -0.0020(13)
C25 0.0623(17) 0.0624(17) 0.0344(13) -0.0094(12) 0.0069(12) -0.0016(13)
C29 0.0390(14) 0.0598(17) 0.0650(18) -0.0183(14) 0.0090(12) 0.0037(12)
C31 0.0520(16) 0.0496(16) 0.078(2) -0.0114(14) -0.0003(14) 0.0174(13)
C33 0.0603(18) 0.084(2) 0.0361(14) 0.0050(14) 0.0101(12) 0.0056(16)

loop_
_atom_type_symbol
_atom_type_description
_atom_type_scat_dispersion_real
_atom_type_scat_dispersion_imag
_atom_type_scat_source
C C 0.0181 0.0091 'International Tables Vol C Tables 4.2.6.8 and 6.1.1.4'
H H 0.0000 0.0000 'International Tables Vol C Tables 4.2.6.8 and 6.1.1.4'
B B 0.0090 0.0039 'International Tables Vol C Tables 4.2.6.8 and 6.1.1.4'
K K 0.3868 1.0657 'International Tables Vol C Tables 4.2.6.8 and 6.1.1.4'
N N 0.0311 0.0180 'International Tables Vol C Tables 4.2.6.8 and 6.1.1.4'
O O 0.0492 0.0322 'International Tables Vol C Tables 4.2.6.8 and 6.1.1.4'

loop_
_geom_angle_atom_site_label_1
_geom_angle_atom_site_label_2
_geom_angle_atom_site_label_3
_geom_angle
_geom_angle_site_symmetry_1
_geom_angle_site_symmetry_3
N8 K1 C16 47.36(6) . .
N8 K1 C21 24.79(6) . .
N8 K1 B32 26.62(6) . .
N8 K1 C15 101.36(6) . 2_545
N8 K1 C17 94.04(7) . 2_545
C16 K1 C21 50.92(7) . .
C16 K1 B32 26.92(6) . .
C16 K1 C15 102.06(7) . 2_545
C16 K1 C17 124.57(8) . 2_545
C21 K1 C17 111.94(7) . 2_545
B32 K1 C21 43.40(6) . .
B32 K1 C15 89.94(7) . 2_545
B32 K1 C17 100.42(7) . 2_545
O2 K1 N8 115.42(5) 2_545 .
O2 K1 C16 83.93(7) 2_545 .
O2 K1 C21 132.98(6) 2_545 .
O2 K1 B32 90.73(6) 2_545 .
O2 K1 O3 59.85(5) 2_545 2_545
O2 K1 O5 55.56(5) 2_545 2_545
O2 K1 O6 145.19(6) 2_545 2_545
O2 K1 O7 110.95(6) 2_545 2_545
O2 K1 C15 42.62(6) 2_545 2_545
O2 K1 C17 80.80(6) 2_545 2_545
O3 K1 N8 110.15(5) 2_545 .
O3 K1 C16 124.37(7) 2_545 .
O3 K1 C21 131.84(6) 2_545 .
O3 K1 B32 107.43(6) 2_545 .
O3 K1 O5 107.21(5) 2_545 2_545
O3 K1 O6 109.38(5) 2_545 2_545
O3 K1 O7 142.58(6) 2_545 2_545
O3 K1 C15 23.46(6) 2_545 2_545
O3 K1 C17 22.70(6) 2_545 2_545
O4 K1 N8 90.52(6) 2_545 .
O4 K1 C16 137.79(6) 2_545 .
O4 K1 C21 92.93(6) 2_545 .
O4 K1 B32 112.63(6) 2_545 .
O4 K1 O2 119.77(5) 2_545 2_545
O4 K1 O3 60.28(5) 2_545 2_545
O4 K1 O5 143.91(6) 2_545 2_545
O4 K1 O6 56.83(5) 2_545 2_545
O4 K1 O7 111.80(6) 2_545 2_545
O4 K1 C15 81.06(6) 2_545 2_545
O4 K1 C17 42.02(6) 2_545 2_545
O5 K1 N8 124.78(5) 2_545 .
O5 K1 C16 78.08(6) 2_545 .
O5 K1 C21 115.80(6) 2_545 .
O5 K1 B32 103.38(6) 2_545 .
O5 K1 C15 97.09(6) 2_545 2_545
O5 K1 C17 129.78(6) 2_545 2_545
O6 K1 N8 99.39(5) 2_545 .
O6 K1 C16 122.89(7) 2_545 .
O6 K1 C21 80.14(6) 2_545 .
O6 K1 B32 123.43(6) 2_545 .
O6 K1 O5 104.86(6) 2_545 2_545
O6 K1 C15 132.84(6) 2_545 2_545
O6 K1 C17 97.54(6) 2_545 2_545
O7 K1 N8 106.27(6) 2_545 .
O7 K1 C16 87.09(7) 2_545 .
O7 K1 C21 82.51(6) 2_545 .
O7 K1 B32 108.92(6) 2_545 .
O7 K1 O5 55.58(5) 2_545 2_545
O7 K1 O6 55.36(5) 2_545 2_545
O7 K1 C15 149.13(6) 2_545 2_545
O7 K1 C17 147.88(7) 2_545 2_545
C15 K1 C21 126.11(7) 2_545 .
C15 K1 C17 39.37(6) 2_545 2_545
C21 N8 K1 92.45(16) . .
C21 N8 B32 117.0(2) . .
B13 N8 K1 96.99(14) . .
B13 N8 C21 121.1(2) . .
B13 N8 B32 121.41(19) . .
B32 N8 K1 87.71(15) . .
B13 N9 C27 120.0(2) . .
B13 N9 B22 120.79(19) . .
B22 N9 C27 119.2(2) . .
C26 N10 B32 116.9(2) . .
B22 N10 C26 120.0(2) . .
B22 N10 B32 121.56(19) . .
C28 C12 C34 123.7(3) . .
C28 C12 C36 118.0(3) . .
C36 C12 C34 118.3(3) . .
B32 C16 K1 77.07(15) . .
N8 C21 K1 62.77(14) . .
C12 C28 C35 123.3(3) . .
C12 C34 B32 112.7(2) . .
C28 C35 C38 118.4(3) . .
C37 C36 C12 120.7(3) . .
C36 C37 C38 118.6(4) . .
C37 C38 C35 120.9(3) . .
N8 B13 K1 59.89(12) . .
N8 B13 N9 120.0(2) . .
N8 B13 C20 121.9(2) . .
N9 B13 K1 98.94(13) . .
N9 B13 C20 118.1(2) . .
C20 B13 K1 112.69(16) . .
N9 B22 C30 118.8(2) . .
N10 B22 N9 119.6(2) . .
N10 B22 C30 121.5(2) . .
N8 B32 K1 65.66(13) . .
N8 B32 C16 115.0(2) . .
N8 B32 C34 104.4(2) . .
N10 B32 K1 84.87(15) . .
N10 B32 N8 111.3(2) . .
N10 B32 C16 115.3(2) . .
N10 B32 C34 107.3(2) . .
C16 B32 K1 76.01(16) . .
C16 B32 C34 102.2(2) . .
C34 B32 K1 166.87(17) . .
C23 O2 K1 116.90(14) . 2
C25 O2 K1 125.62(16) . 2
C25 O2 C23 112.1(2) . .
C15 O3 K1 104.33(14) . 2
C17 O3 K1 107.16(14) . 2
C17 O3 C15 111.6(2) . .
C18 O4 K1 116.96(15) . 2
C18 O4 C33 111.9(2) . .
C33 O4 K1 123.66(16) . 2
C24 O5 K1 106.60(15) . 2
C24 O5 C29 112.2(2) . .
C29 O5 K1 107.90(15) . 2
C14 O6 K1 105.21(16) . 2
C19 O6 K1 111.43(16) . 2
C19 O6 C14 113.3(2) . .
C11 O7 K1 118.64(16) . 2
C11 O7 C31 111.7(2) . .
C31 O7 K1 119.32(17) . 2
O7 C11 C19 109.3(2) . .
O6 C14 C33 108.2(2) . .
O3 C15 K1 52.20(11) . 2
O3 C15 C23 108.8(2) . .
C23 C15 K1 86.55(14) . 2
O3 C17 K1 50.13(11) . 2
O3 C17 C18 108.6(2) . .
C18 C17 K1 83.63(15) . 2
O4 C18 C17 109.0(2) . .
O6 C19 C11 107.7(2) . .
O2 C23 C15 108.9(2) . .
O5 C24 C25 108.6(2) . .
O2 C25 C24 109.0(2) . .
O5 C29 C31 109.4(2) . .
O7 C31 C29 109.6(2) . .
O4 C33 C14 108.3(2) . .

loop_
_geom_bond_atom_site_label_1
_geom_bond_atom_site_label_2
_geom_bond_distance
_geom_bond_site_symmetry_2
K1 N8 3.122(2) .
K1 C16 3.408(3) .
K1 C21 3.508(3) .
K1 B32 3.423(3) .
K1 O2 2.8244(18) 2_545
K1 O3 2.8321(18) 2_545
K1 O4 2.7980(19) 2_545
K1 O5 3.100(2) 2_545
K1 O6 3.035(2) 2_545
K1 O7 3.0249(18) 2_545
K1 C15 3.472(3) 2_545
K1 C17 3.525(3) 2_545
N8 C21 1.472(3) .
N8 B13 1.417(3) .
N8 B32 1.535(3) .
N9 C27 1.486(3) .
N9 B13 1.435(3) .
N9 B22 1.448(3) .
N10 C26 1.478(3) .
N10 B22 1.409(3) .
N10 B32 1.519(3) .
C12 C28 1.331(4) .
C12 C34 1.506(4) .
C12 C36 1.428(4) .
C16 B32 1.590(4) .
C20 B13 1.576(3) .
C28 C35 1.374(5) .
C30 B22 1.577(4) .
C34 B32 1.775(4) .
C35 C38 1.394(6) .
C36 C37 1.379(5) .
C37 C38 1.381(6) .
O2 K1 2.8245(18) 2
O2 C23 1.424(3) .
O2 C25 1.415(3) .
O3 K1 2.8321(18) 2
O3 C15 1.427(3) .
O3 C17 1.424(3) .
O4 K1 2.7979(19) 2
O4 C18 1.424(3) .
O4 C33 1.424(3) .
O5 K1 3.100(2) 2
O5 C24 1.415(3) .
O5 C29 1.420(3) .
O6 K1 3.035(2) 2
O6 C14 1.417(4) .
O6 C19 1.417(3) .
O7 K1 3.0248(18) 2
O7 C11 1.415(4) .
O7 C31 1.427(3) .
C11 C19 1.489(5) .
C14 C33 1.492(5) .
C15 K1 3.472(3) 2
C15 C23 1.486(4) .
C17 K1 3.525(3) 2
C17 C18 1.483(4) .
C24 C25 1.492(4) .
C29 C31 1.483(5) .
